data_4518070
loop_
_publ_author_name
'Cole, Bren E.'
'Cheisson, Thibault'
'Nelson, Joshua J. M.'
'Higgins, Robert F.'
'Gau, Michael R.'
'Carroll, Patrick J.'
'Schelter, Eric J.'

_publ_section_title
;
 Understanding Molecular Factors That Determine Performance in the Rare
 Earth (TriNOx) Separations System
;
_journal_name_full 'ACS Sustainable Chemistry &amp; Engineering'
_journal_paper_doi 10.1021/acssuschemeng.0c03974
_journal_year 2020
_chemical_formula_moiety 'C39 H30 Br3 N'
_chemical_formula_sum 'C39 H30 Br3 N'
_chemical_formula_weight 752.37
_space_group_crystal_system triclinic
_space_group_IT_number 2
_space_group_name_Hall '-P 1'
_space_group_name_H-M_alt 'P -1'
_atom_sites_solution_hydrogens geom
_atom_sites_solution_primary direct
_audit_creation_date 2018-06-21
_audit_creation_method
;
Olex2 1.2
(compiled 2018.05.29 svn.r3508 for OlexSys, GUI svn.r5506)
;
_cell_angle_alpha 102.267(7)
_cell_angle_beta 92.880(7)
_cell_angle_gamma 94.271(6)
_cell_formula_units_Z 2
_cell_length_a 9.3851(19)
_cell_length_b 11.778(3)
_cell_length_c 14.503(3)
_cell_measurement_reflns_used 9064
_cell_measurement_temperature 100
_cell_measurement_theta_max 27.45
_cell_measurement_theta_min 2.52
_cell_volume 1558.6(6)
_computing_cell_refinement 'Bruker SAINT v8.34A'
_computing_data_collection 'Bruker APEX2 v2014.11-0'
_computing_data_reduction 'Bruker SAINT v8.34A'
_computing_publication_material 'Olex2 (Dolomanov et al., 2009)'
_computing_structure_refinement 'ShelXL (Sheldrick, 2015)'
_computing_structure_solution 'ShelXS-1997 (Sheldrick, 2008)'
_diffrn_ambient_temperature 100
_diffrn_measured_fraction_theta_full 0.990
_diffrn_measured_fraction_theta_max 0.978
_diffrn_measurement_device 'CCD area detector'
_diffrn_measurement_device_type 'Bruker APEXII'
_diffrn_measurement_method '\w and \f scans'
_diffrn_radiation_monochromator graphite
_diffrn_radiation_type MoK\a
_diffrn_radiation_wavelength 0.71073
_diffrn_reflns_av_R_equivalents 0.0554
_diffrn_reflns_av_unetI/netI 0.0481
_diffrn_reflns_Laue_measured_fraction_full 0.990
_diffrn_reflns_Laue_measured_fraction_max 0.978
_diffrn_reflns_limit_h_max 8
_diffrn_reflns_limit_h_min -12
_diffrn_reflns_limit_k_max 15
_diffrn_reflns_limit_k_min -15
_diffrn_reflns_limit_l_max 18
_diffrn_reflns_limit_l_min -18
_diffrn_reflns_number 38156
_diffrn_reflns_point_group_measured_fraction_full 0.990
_diffrn_reflns_point_group_measured_fraction_max 0.978
_diffrn_reflns_theta_full 25.242
_diffrn_reflns_theta_max 27.556
_diffrn_reflns_theta_min 1.440
_diffrn_source 'sealed tube'
_exptl_absorpt_coefficient_mu 3.912
_exptl_absorpt_correction_T_max 0.7456
_exptl_absorpt_correction_T_min 0.5195
_exptl_absorpt_correction_type multi-scan
_exptl_absorpt_process_details 'SADABS v2014/4'
_exptl_crystal_colour colourless
_exptl_crystal_density_diffrn 1.603
_exptl_crystal_description prism
_exptl_crystal_F_000 752
_exptl_crystal_size_max 0.11
_exptl_crystal_size_mid 0.10
_exptl_crystal_size_min 0.06
_refine_diff_density_max 0.717
_refine_diff_density_min -0.831
_refine_diff_density_rms 0.093
_refine_ls_extinction_method none
_refine_ls_goodness_of_fit_ref 1.035
_refine_ls_hydrogen_treatment constr
_refine_ls_matrix_type full
_refine_ls_number_parameters 388
_refine_ls_number_reflns 7048
_refine_ls_number_restraints 0
_refine_ls_restrained_S_all 1.035
_refine_ls_R_factor_all 0.0558
_refine_ls_R_factor_gt 0.0374
_refine_ls_shift/su_max 0.001
_refine_ls_shift/su_mean 0.000
_refine_ls_structure_factor_coef Fsqd
_refine_ls_weighting_details 'w=1/[\s^2^(Fo^2^)+(0.0438P)^2^+1.6083P] where P=(Fo^2^+2Fc^2^)/3'
_refine_ls_weighting_scheme calc
_refine_ls_wR_factor_gt 0.0911
_refine_ls_wR_factor_ref 0.0997
_reflns_number_gt 5459
_reflns_number_total 7048
_reflns_threshold_expression 'I > 2\s(I)'
_cod_data_source_file sc0c03974_si_002.cif
_cod_data_source_block 40271
_cod_database_code 4518070
_shelx_shelxl_version_number 2017/1
_shelx_estimated_absorpt_t_max 0.799
_shelx_estimated_absorpt_t_min 0.673

loop_
_space_group_symop_operation_xyz
'x, y, z'
'-x, -y, -z'

loop_
_atom_site_label
_atom_site_type_symbol
_atom_site_fract_x
_atom_site_fract_y
_atom_site_fract_z
_atom_site_U_iso_or_equiv
_atom_site_adp_type
_atom_site_occupancy
_atom_site_site_symmetry_order
_atom_site_calc_flag
_atom_site_refinement_flags_posn
_atom_site_refinement_flags_adp
_atom_site_refinement_flags_occupancy
_atom_site_disorder_assembly
_atom_site_disorder_group
Br1 Br 0.70302(4) 0.07326(2) -0.03696(2) 0.02779(10) Uani 1 1 d . . . . .
Br2 Br 0.00585(4) 0.12430(3) 0.16745(3) 0.03483(11) Uani 1 1 d . . . . .
Br3 Br 0.64961(4) 0.06307(3) 0.37532(3) 0.03646(11) Uani 1 1 d . . . . .
N1 N 0.4579(3) 0.27521(19) 0.20256(17) 0.0173(5) Uani 1 1 d . . . . .
C1 C 0.5695(3) 0.2164(2) 0.1470(2) 0.0200(6) Uani 1 1 d . . . . .
H1a H 0.526609 0.141265 0.107697 0.027 Uiso 1 1 calc R . . . .
H1b H 0.645035 0.199165 0.190901 0.027 Uiso 1 1 calc R . . . .
C2 C 0.6369(3) 0.2884(2) 0.0838(2) 0.0173(6) Uani 1 1 d . . . . .
C3 C 0.7048(3) 0.2386(2) 0.0032(2) 0.0206(6) Uani 1 1 d . . . . .
C4 C 0.7745(3) 0.3057(3) -0.0511(2) 0.0234(7) Uani 1 1 d . . . . .
H4 H 0.817813 0.269260 -0.106273 0.031 Uiso 1 1 calc R . . . .
C5 C 0.7810(3) 0.4266(3) -0.0247(2) 0.0223(6) Uani 1 1 d . . . . .
H5 H 0.831267 0.472607 -0.061077 0.030 Uiso 1 1 calc R . . . .
C6 C 0.7144(3) 0.4812(2) 0.0548(2) 0.0186(6) Uani 1 1 d . . . . .
C7 C 0.6427(3) 0.4104(2) 0.1076(2) 0.0186(6) Uani 1 1 d . . . . .
H7 H 0.596453 0.446600 0.161550 0.025 Uiso 1 1 calc R . . . .
C8 C 0.7192(3) 0.6105(2) 0.0821(2) 0.0189(6) Uani 1 1 d . . . . .
C9 C 0.8407(3) 0.6800(3) 0.0669(2) 0.0230(7) Uani 1 1 d . . . . .
H9 H 0.920288 0.643799 0.039539 0.031 Uiso 1 1 calc R . . . .
C10 C 0.8453(4) 0.8011(3) 0.0915(2) 0.0270(7) Uani 1 1 d . . . . .
H10 H 0.928575 0.846322 0.080839 0.036 Uiso 1 1 calc R . . . .
C11 C 0.7321(4) 0.8568(3) 0.1308(2) 0.0254(7) Uani 1 1 d . . . . .
H11 H 0.736688 0.939520 0.147405 0.034 Uiso 1 1 calc R . . . .
C12 C 0.6088(4) 0.7884(3) 0.1459(2) 0.0250(7) Uani 1 1 d . . . . .
H12 H 0.529069 0.825084 0.172616 0.033 Uiso 1 1 calc R . . . .
C13 C 0.6042(3) 0.6670(2) 0.1217(2) 0.0217(6) Uani 1 1 d . . . . .
H13 H 0.521025 0.621871 0.132476 0.029 Uiso 1 1 calc R . . . .
C14 C 0.3200(3) 0.2519(2) 0.1463(2) 0.0217(6) Uani 1 1 d . . . . .
H14a H 0.285122 0.168876 0.139323 0.029 Uiso 1 1 calc R . . . .
H14b H 0.334087 0.265941 0.082345 0.029 Uiso 1 1 calc R . . . .
C15 C 0.2086(3) 0.3276(2) 0.1912(2) 0.0199(6) Uani 1 1 d . . . . .
C16 C 0.0681(3) 0.2863(2) 0.2029(2) 0.0214(6) Uani 1 1 d . . . . .
C17 C -0.0318(3) 0.3608(3) 0.2420(2) 0.0254(7) Uani 1 1 d . . . . .
H17 H -0.126178 0.330467 0.249441 0.034 Uiso 1 1 calc R . . . .
C18 C 0.0071(3) 0.4798(3) 0.2702(2) 0.0231(7) Uani 1 1 d . . . . .
H18 H -0.061409 0.530608 0.296605 0.031 Uiso 1 1 calc R . . . .
C19 C 0.1465(3) 0.5259(2) 0.2601(2) 0.0196(6) Uani 1 1 d . . . . .
C20 C 0.2440(3) 0.4483(2) 0.2212(2) 0.0203(6) Uani 1 1 d . . . . .
H20 H 0.338744 0.478572 0.214762 0.027 Uiso 1 1 calc R . . . .
C21 C 0.1877(3) 0.6533(2) 0.2892(2) 0.0207(6) Uani 1 1 d . . . . .
C22 C 0.3279(4) 0.6962(3) 0.3230(2) 0.0266(7) Uani 1 1 d . . . . .
H22 H 0.397865 0.643064 0.327722 0.035 Uiso 1 1 calc R . . . .
C23 C 0.3663(4) 0.8155(3) 0.3499(3) 0.0334(8) Uani 1 1 d . . . . .
H23 H 0.461645 0.843129 0.373517 0.044 Uiso 1 1 calc R . . . .
C24 C 0.2658(4) 0.8944(3) 0.3424(3) 0.0355(9) Uani 1 1 d . . . . .
H24 H 0.292883 0.975831 0.359680 0.047 Uiso 1 1 calc R . . . .
C25 C 0.1263(4) 0.8542(3) 0.3097(3) 0.0322(8) Uani 1 1 d . . . . .
H25 H 0.057264 0.908014 0.304702 0.043 Uiso 1 1 calc R . . . .
C26 C 0.0870(4) 0.7341(3) 0.2839(2) 0.0264(7) Uani 1 1 d . . . . .
H26 H -0.009368 0.706990 0.262464 0.035 Uiso 1 1 calc R . . . .
C27 C 0.4480(3) 0.2380(2) 0.2929(2) 0.0212(6) Uani 1 1 d . . . . .
H27a H 0.444536 0.151906 0.281470 0.028 Uiso 1 1 calc R . . . .
H27b H 0.358834 0.262688 0.321847 0.028 Uiso 1 1 calc R . . . .
C28 C 0.5758(3) 0.2914(2) 0.3594(2) 0.0200(6) Uani 1 1 d . . . . .
C29 C 0.6713(3) 0.2289(2) 0.4008(2) 0.0226(7) Uani 1 1 d . . . . .
C30 C 0.7877(3) 0.2843(3) 0.4610(2) 0.0239(7) Uani 1 1 d . . . . .
H30 H 0.850126 0.239734 0.489429 0.032 Uiso 1 1 calc R . . . .
C31 C 0.8122(3) 0.4044(3) 0.4791(2) 0.0221(6) Uani 1 1 d . . . . .
H31 H 0.892088 0.441994 0.519902 0.029 Uiso 1 1 calc R . . . .
C32 C 0.7203(3) 0.4714(2) 0.4381(2) 0.0188(6) Uani 1 1 d . . . . .
C33 C 0.6038(3) 0.4134(2) 0.3802(2) 0.0201(6) Uani 1 1 d . . . . .
H33 H 0.539793 0.458240 0.353308 0.027 Uiso 1 1 calc R . . . .
C34 C 0.7513(3) 0.6000(2) 0.4535(2) 0.0204(6) Uani 1 1 d . . . . .
C35 C 0.7221(3) 0.6587(3) 0.3808(2) 0.0224(6) Uani 1 1 d . . . . .
H35 H 0.677281 0.616199 0.322147 0.030 Uiso 1 1 calc R . . . .
C36 C 0.7578(3) 0.7781(3) 0.3934(2) 0.0246(7) Uani 1 1 d . . . . .
H36 H 0.738059 0.816468 0.343411 0.033 Uiso 1 1 calc R . . . .
C37 C 0.8229(4) 0.8417(3) 0.4801(3) 0.0272(7) Uani 1 1 d . . . . .
H37 H 0.846682 0.923316 0.489068 0.036 Uiso 1 1 calc R . . . .
C38 C 0.8520(3) 0.7859(3) 0.5516(2) 0.0261(7) Uani 1 1 d . . . . .
H38 H 0.896124 0.829101 0.610211 0.035 Uiso 1 1 calc R . . . .
C39 C 0.8175(3) 0.6655(2) 0.5392(2) 0.0226(6) Uani 1 1 d . . . . .
H39 H 0.839099 0.627909 0.589324 0.030 Uiso 1 1 calc R . . . .

loop_
_atom_site_aniso_label
_atom_site_aniso_U_11
_atom_site_aniso_U_22
_atom_site_aniso_U_33
_atom_site_aniso_U_23
_atom_site_aniso_U_13
_atom_site_aniso_U_12
Br1 0.03559(19) 0.01290(15) 0.03270(19) -0.00077(12) 0.00506(14) 0.00284(12)
Br2 0.02909(19) 0.01903(16) 0.0498(2) -0.00292(15) 0.00076(15) -0.00895(13)
Br3 0.0430(2) 0.01268(15) 0.0520(2) 0.00762(14) -0.01068(17) -0.00115(13)
N1 0.0177(12) 0.0116(11) 0.0213(13) 0.0024(9) -0.0017(10) -0.0016(9)
C1 0.0227(15) 0.0101(13) 0.0254(16) 0.0010(11) 0.0012(12) -0.0009(11)
C2 0.0162(14) 0.0125(13) 0.0220(15) 0.0030(11) -0.0020(11) -0.0014(10)
C3 0.0205(15) 0.0129(13) 0.0271(17) 0.0027(12) -0.0008(12) 0.0005(11)
C4 0.0239(16) 0.0210(15) 0.0246(17) 0.0023(13) 0.0039(13) 0.0033(12)
C5 0.0196(15) 0.0213(15) 0.0265(17) 0.0079(13) 0.0007(12) -0.0023(11)
C6 0.0169(15) 0.0154(13) 0.0228(16) 0.0053(12) -0.0037(11) -0.0028(11)
C7 0.0195(15) 0.0115(13) 0.0222(16) -0.0010(11) 0.0013(12) -0.0013(10)
C8 0.0230(16) 0.0123(13) 0.0214(16) 0.0067(11) -0.0034(12) -0.0033(11)
C9 0.0197(15) 0.0209(15) 0.0275(17) 0.0065(13) -0.0040(12) -0.0041(12)
C10 0.0292(18) 0.0194(15) 0.0315(18) 0.0097(13) -0.0066(14) -0.0105(13)
C11 0.0387(19) 0.0117(13) 0.0247(17) 0.0033(12) -0.0065(14) 0.0025(12)
C12 0.0320(18) 0.0149(14) 0.0271(18) 0.0038(12) -0.0022(14) 0.0004(12)
C13 0.0212(16) 0.0162(14) 0.0273(17) 0.0061(12) -0.0012(12) -0.0033(11)
C14 0.0230(16) 0.0143(13) 0.0241(16) -0.0013(12) -0.0034(12) -0.0031(11)
C15 0.0232(16) 0.0145(13) 0.0208(16) 0.0028(12) -0.0025(12) 0.0001(11)
C16 0.0232(16) 0.0166(14) 0.0226(16) 0.0035(12) -0.0051(12) -0.0037(11)
C17 0.0215(16) 0.0233(15) 0.0293(18) 0.0031(13) 0.0004(13) -0.0041(12)
C18 0.0230(16) 0.0215(15) 0.0248(17) 0.0047(13) 0.0023(13) 0.0034(12)
C19 0.0224(15) 0.0164(14) 0.0202(16) 0.0051(12) -0.0024(12) 0.0010(11)
C20 0.0202(15) 0.0150(14) 0.0251(17) 0.0043(12) 0.0006(12) -0.0028(11)
C21 0.0263(16) 0.0146(14) 0.0219(16) 0.0042(12) 0.0062(12) 0.0031(11)
C22 0.0284(17) 0.0153(14) 0.0361(19) 0.0041(13) 0.0081(14) 0.0026(12)
C23 0.0320(19) 0.0170(15) 0.049(2) 0.0026(15) 0.0142(16) -0.0058(13)
C24 0.046(2) 0.0119(14) 0.048(2) 0.0017(14) 0.0195(18) -0.0017(14)
C25 0.041(2) 0.0265(17) 0.034(2) 0.0113(15) 0.0136(16) 0.0162(15)
C26 0.0324(18) 0.0215(15) 0.0267(18) 0.0065(13) 0.0059(14) 0.0060(13)
C27 0.0196(15) 0.0144(13) 0.0291(17) 0.0054(12) 0.0002(13) -0.0034(11)
C28 0.0259(16) 0.0131(13) 0.0209(16) 0.0037(11) 0.0023(12) 0.0000(11)
C29 0.0296(17) 0.0123(13) 0.0259(17) 0.0047(12) 0.0024(13) -0.0012(11)
C30 0.0264(17) 0.0188(15) 0.0289(18) 0.0105(13) 0.0001(13) 0.0037(12)
C31 0.0238(16) 0.0178(14) 0.0244(16) 0.0043(12) 0.0007(12) 0.0003(11)
C32 0.0216(15) 0.0140(13) 0.0207(15) 0.0025(11) 0.0055(12) 0.0015(11)
C33 0.0226(16) 0.0141(13) 0.0240(16) 0.0047(12) 0.0032(12) 0.0016(11)
C34 0.0183(15) 0.0147(13) 0.0277(17) 0.0032(12) 0.0034(12) 0.0009(11)
C35 0.0223(16) 0.0169(14) 0.0271(17) 0.0036(12) 0.0006(13) 0.0002(11)
C36 0.0259(17) 0.0154(14) 0.0328(18) 0.0058(13) 0.0022(14) 0.0027(12)
C37 0.0254(17) 0.0130(14) 0.043(2) 0.0035(13) 0.0075(14) 0.0012(12)
C38 0.0258(17) 0.0220(15) 0.0257(17) -0.0037(13) -0.0014(13) -0.0005(12)
C39 0.0262(17) 0.0160(14) 0.0250(17) 0.0033(12) 0.0017(13) 0.0009(12)

loop_
_atom_type_symbol
_atom_type_description
_atom_type_scat_dispersion_real
_atom_type_scat_dispersion_imag
_atom_type_scat_source
C C 0.0033 0.0016 'International Tables Vol C Tables 4.2.6.8 and 6.1.1.4'
H H 0.0000 0.0000 'International Tables Vol C Tables 4.2.6.8 and 6.1.1.4'
Br Br -0.2901 2.4595 'International Tables Vol C Tables 4.2.6.8 and 6.1.1.4'
N N 0.0061 0.0033 'International Tables Vol C Tables 4.2.6.8 and 6.1.1.4'

loop_
_geom_angle_atom_site_label_1
_geom_angle_atom_site_label_2
_geom_angle_atom_site_label_3
_geom_angle
_geom_angle_site_symmetry_1
_geom_angle_site_symmetry_3
_geom_angle_publ_flag
C14 N1 C1 109.6(2) . . ?
C14 N1 C27 111.4(2) . . ?
C27 N1 C1 110.9(2) . . ?
N1 C1 C2 112.9(2) . . ?
C3 C2 C1 122.4(2) . . ?
C3 C2 C7 116.9(3) . . ?
C7 C2 C1 120.6(3) . . ?
C2 C3 Br1 120.8(2) . . ?
C4 C3 Br1 117.2(2) . . ?
C4 C3 C2 122.0(3) . . ?
C3 C4 C5 119.8(3) . . ?
C4 C5 C6 120.6(3) . . ?
C5 C6 C7 118.1(3) . . ?
C5 C6 C8 120.6(3) . . ?
C7 C6 C8 121.3(3) . . ?
C2 C7 C6 122.5(3) . . ?
C9 C8 C6 120.4(3) . . ?
C13 C8 C6 121.7(3) . . ?
C13 C8 C9 117.8(3) . . ?
C10 C9 C8 120.7(3) . . ?
C11 C10 C9 121.4(3) . . ?
C10 C11 C12 118.6(3) . . ?
C13 C12 C11 120.0(3) . . ?
C12 C13 C8 121.4(3) . . ?
N1 C14 C15 112.1(2) . . ?
C16 C15 C14 124.4(3) . . ?
C16 C15 C20 116.6(3) . . ?
C20 C15 C14 119.0(3) . . ?
C15 C16 Br2 121.3(2) . . ?
C17 C16 Br2 116.8(2) . . ?
C17 C16 C15 121.9(3) . . ?
C18 C17 C16 119.7(3) . . ?
C17 C18 C19 120.8(3) . . ?
C18 C19 C21 120.8(3) . . ?
C20 C19 C18 117.8(3) . . ?
C20 C19 C21 121.3(3) . . ?
C19 C20 C15 123.1(3) . . ?
C22 C21 C19 121.1(3) . . ?
C22 C21 C26 118.0(3) . . ?
C26 C21 C19 120.9(3) . . ?
C23 C22 C21 121.0(3) . . ?
C24 C23 C22 120.3(3) . . ?
C25 C24 C23 119.9(3) . . ?
C24 C25 C26 119.9(3) . . ?
C25 C26 C21 120.9(3) . . ?
N1 C27 C28 110.0(2) . . ?
C29 C28 C27 125.0(3) . . ?
C29 C28 C33 116.7(3) . . ?
C33 C28 C27 118.2(3) . . ?
C28 C29 Br3 121.1(2) . . ?
C30 C29 Br3 117.2(2) . . ?
C30 C29 C28 121.8(3) . . ?
C31 C30 C29 119.8(3) . . ?
C30 C31 C32 120.7(3) . . ?
C31 C32 C34 120.6(3) . . ?
C33 C32 C31 117.9(3) . . ?
C33 C32 C34 121.5(3) . . ?
C32 C33 C28 123.1(3) . . ?
C35 C34 C32 120.8(3) . . ?
C39 C34 C32 121.2(3) . . ?
C39 C34 C35 117.9(3) . . ?
C36 C35 C34 121.0(3) . . ?
C35 C36 C37 119.9(3) . . ?
C38 C37 C36 119.8(3) . . ?
C37 C38 C39 120.6(3) . . ?
C38 C39 C34 120.8(3) . . ?

loop_
_geom_bond_atom_site_label_1
_geom_bond_atom_site_label_2
_geom_bond_distance
_geom_bond_site_symmetry_2
_geom_bond_publ_flag
Br1 C3 1.909(3) . ?
Br2 C16 1.907(3) . ?
Br3 C29 1.902(3) . ?
N1 C1 1.478(4) . ?
N1 C14 1.470(4) . ?
N1 C27 1.472(4) . ?
C1 C2 1.506(4) . ?
C2 C3 1.398(4) . ?
C2 C7 1.401(4) . ?
C3 C4 1.383(4) . ?
C4 C5 1.390(4) . ?
C5 C6 1.397(4) . ?
C6 C7 1.405(4) . ?
C6 C8 1.487(4) . ?
C8 C9 1.407(4) . ?
C8 C13 1.395(4) . ?
C9 C10 1.392(4) . ?
C10 C11 1.374(5) . ?
C11 C12 1.414(5) . ?
C12 C13 1.394(4) . ?
C14 C15 1.507(4) . ?
C15 C16 1.402(4) . ?
C15 C20 1.405(4) . ?
C16 C17 1.391(4) . ?
C17 C18 1.389(4) . ?
C18 C19 1.405(4) . ?
C19 C20 1.395(4) . ?
C19 C21 1.486(4) . ?
C21 C22 1.400(5) . ?
C21 C26 1.401(4) . ?
C22 C23 1.391(4) . ?
C23 C24 1.388(5) . ?
C24 C25 1.384(5) . ?
C25 C26 1.401(5) . ?
C27 C28 1.509(4) . ?
C28 C29 1.393(4) . ?
C28 C33 1.406(4) . ?
C29 C30 1.392(4) . ?
C30 C31 1.382(4) . ?
C31 C32 1.404(4) . ?
C32 C33 1.385(4) . ?
C32 C34 1.487(4) . ?
C34 C35 1.405(4) . ?
C34 C39 1.403(4) . ?
C35 C36 1.392(4) . ?
C36 C37 1.403(5) . ?
C37 C38 1.367(5) . ?
C38 C39 1.401(4) . ?
